data_7013301
loop_
_publ_author_name
'Opris, Laura M.'
'Silvestru, Anca'
'Silvestru, Cristian'
'Breunig, Hans J.'
'Lork, Enno'

_publ_section_title
;
 Solid-state structure and solution behaviour of hypervalent
 organoantimony halides containing 2-(Me2NCH2)C6H4? moieties
;
_journal_issue 22
_journal_name_full 'Dalton Transactions'
_journal_page_first 4367
_journal_paper_doi 10.1039/b306299f
_journal_year 2003
_chemical_formula_moiety 'C18 H24 Br N2 Sb'
_chemical_formula_sum 'C18 H24 Br N2 Sb'
_chemical_formula_weight 470.05
_space_group_IT_number 2
_symmetry_cell_setting triclinic
_symmetry_space_group_name_Hall '-P 1'
_symmetry_space_group_name_H-M 'P -1'
_atom_sites_solution_hydrogens geom
_atom_sites_solution_primary direct
_atom_sites_solution_secondary difmap
_audit_creation_method SHELXL-97
_cell_angle_alpha 93.11(3)
_cell_angle_beta 91.45(3)
_cell_angle_gamma 110.24(3)
_cell_formula_units_Z 4
_cell_length_a 9.762(2)
_cell_length_b 12.890(3)
_cell_length_c 16.109(3)
_cell_measurement_reflns_used 8000
_cell_measurement_temperature 173(2)
_cell_measurement_theta_max 26.05
_cell_measurement_theta_min 2.04
_cell_volume 1897.0(8)
_computing_cell_refinement 'STOE Cell'
_computing_data_collection 'STOE Exposed'
_computing_data_reduction 'STOE Integrate'
_computing_molecular_graphics Diamond
_computing_publication_material SHELXL-97
_computing_structure_refinement 'SHELXL-97 (Sheldrick, 1997)'
_computing_structure_solution 'SHELXS-97 (Sheldrick, 1990)'
_diffrn_ambient_temperature 173(2)
_diffrn_measured_fraction_theta_full 0.917
_diffrn_measured_fraction_theta_max 0.917
_diffrn_measurement_device_type 'STOE IPDS'
_diffrn_radiation_monochromator graphite
_diffrn_radiation_source 'fine-focus sealed tube'
_diffrn_radiation_type MoK\a
_diffrn_radiation_wavelength 0.71073
_diffrn_reflns_av_R_equivalents 0.0422
_diffrn_reflns_av_sigmaI/netI 0.0325
_diffrn_reflns_limit_h_max 11
_diffrn_reflns_limit_h_min -11
_diffrn_reflns_limit_k_max 15
_diffrn_reflns_limit_k_min -15
_diffrn_reflns_limit_l_max 19
_diffrn_reflns_limit_l_min -19
_diffrn_reflns_number 24429
_diffrn_reflns_theta_full 26.05
_diffrn_reflns_theta_max 26.05
_diffrn_reflns_theta_min 2.04
_diffrn_standards_decay_% 'random variation +/-2.0'
_exptl_absorpt_coefficient_mu 3.560
_exptl_absorpt_correction_T_max 0.3301
_exptl_absorpt_correction_T_min 0.2691
_exptl_absorpt_correction_type refdelf
_exptl_absorpt_process_details 'Stuart & Walker Acta Cryst. 1983'
_exptl_crystal_colour colourless
_exptl_crystal_density_diffrn 1.646
_exptl_crystal_density_method 'not measured'
_exptl_crystal_description blocks
_exptl_crystal_F_000 928
_exptl_crystal_size_max 0.50
_exptl_crystal_size_mid 0.40
_exptl_crystal_size_min 0.40
_refine_diff_density_max 0.457
_refine_diff_density_min -0.511
_refine_diff_density_rms 0.067
_refine_ls_extinction_method none
_refine_ls_goodness_of_fit_ref 0.922
_refine_ls_hydrogen_treatment refU
_refine_ls_matrix_type full
_refine_ls_number_parameters 408
_refine_ls_number_reflns 6851
_refine_ls_number_restraints 0
_refine_ls_restrained_S_all 0.922
_refine_ls_R_factor_all 0.0382
_refine_ls_R_factor_gt 0.0227
_refine_ls_shift/su_max 0.001
_refine_ls_shift/su_mean 0.000
_refine_ls_structure_factor_coef Fsqd
_refine_ls_weighting_details 'calc w=1/[\s^2^(Fo^2^)+(0.0313P)^2^+0.0000P] where P=(Fo^2^+2Fc^2^)/3'
_refine_ls_weighting_scheme calc
_refine_ls_wR_factor_gt 0.0525
_refine_ls_wR_factor_ref 0.0566
_reflns_number_gt 5027
_reflns_number_total 6851
_reflns_threshold_expression >2\s(I)
_cod_data_source_file b306299f.txt
_cod_data_source_block cs11i
_cod_original_cell_volume 1897.0(7)
_cod_database_code 7013301

loop_
_symmetry_equiv_pos_as_xyz
'x, y, z'
'-x, -y, -z'

loop_
_atom_site_label
_atom_site_type_symbol
_atom_site_fract_x
_atom_site_fract_y
_atom_site_fract_z
_atom_site_U_iso_or_equiv
_atom_site_adp_type
_atom_site_occupancy
_atom_site_symmetry_multiplicity
_atom_site_calc_flag
_atom_site_refinement_flags
_atom_site_disorder_assembly
_atom_site_disorder_group
Sb1 Sb 0.61960(2) 0.679041(15) 0.028644(11) 0.02649(6) Uani 1 1 d . . .
Br1 Br 0.89416(4) 0.66006(3) 0.04087(2) 0.03895(9) Uani 1 1 d . . .
N1 N 0.3839(3) 0.6943(2) 0.05522(15) 0.0315(6) Uani 1 1 d . . .
N2 N 0.5810(3) 0.8105(2) -0.13380(16) 0.0391(6) Uani 1 1 d . . .
Sb2 Sb 0.13302(2) 0.682488(15) -0.464484(11) 0.02610(6) Uani 1 1 d . . .
Br2 Br 0.40946(4) 0.67125(3) -0.45064(2) 0.03611(8) Uani 1 1 d . . .
N3 N -0.0985(3) 0.7061(2) -0.43517(15) 0.0316(6) Uani 1 1 d . . .
N4 N 0.1189(3) 0.8217(2) -0.63232(16) 0.0382(6) Uani 1 1 d . . .
C1 C 0.5886(3) 0.6495(2) 0.15884(17) 0.0301(6) Uani 1 1 d . . .
C6 C 0.6978(4) 0.6560(3) 0.21806(18) 0.0352(7) Uani 1 1 d . . .
H6 H 0.7965 0.6769 0.2027 0.042(2) Uiso 1 1 calc R . .
C5 C 0.6632(4) 0.6321(3) 0.29980(19) 0.0424(8) Uani 1 1 d . . .
H5 H 0.7386 0.6370 0.3399 0.042(2) Uiso 1 1 calc R . .
C4 C 0.5195(4) 0.6012(3) 0.3230(2) 0.0437(8) Uani 1 1 d . . .
H4 H 0.4961 0.5845 0.3788 0.042(2) Uiso 1 1 calc R . .
C3 C 0.4104(4) 0.5950(3) 0.2644(2) 0.0424(8) Uani 1 1 d . . .
H3 H 0.3119 0.5742 0.2802 0.042(2) Uiso 1 1 calc R . .
C2 C 0.4435(3) 0.6188(2) 0.18258(18) 0.0323(7) Uani 1 1 d . . .
C7 C 0.3268(3) 0.6090(3) 0.11627(19) 0.0360(7) Uani 1 1 d . . .
H7A H 0.2948 0.5343 0.0873 0.036(3) Uiso 1 1 calc R . .
H7B H 0.2410 0.6189 0.1424 0.036(3) Uiso 1 1 calc R . .
C8 C 0.3895(4) 0.8040(3) 0.0908(2) 0.0425(8) Uani 1 1 d . . .
H8A H 0.4339 0.8603 0.0515 0.052(2) Uiso 1 1 calc R . .
H8B H 0.4481 0.8223 0.1433 0.052(2) Uiso 1 1 calc R . .
H8C H 0.2901 0.8021 0.1010 0.052(2) Uiso 1 1 calc R . .
C9 C 0.2895(4) 0.6641(3) -0.0217(2) 0.0438(8) Uani 1 1 d . . .
H9A H 0.1904 0.6603 -0.0088 0.052(2) Uiso 1 1 calc R . .
H9B H 0.2867 0.5918 -0.0456 0.052(2) Uiso 1 1 calc R . .
H9C H 0.3288 0.7202 -0.0619 0.052(2) Uiso 1 1 calc R . .
C10 C 0.7291(3) 0.8573(2) 0.04380(18) 0.0286(6) Uani 1 1 d . . .
C15 C 0.7662(4) 0.9113(2) 0.12290(19) 0.0349(7) Uani 1 1 d . . .
H15 H 0.7421 0.8697 0.1707 0.042(2) Uiso 1 1 calc R . .
C14 C 0.8382(4) 1.0253(3) 0.1326(2) 0.0398(8) Uani 1 1 d . . .
H14 H 0.8615 1.0614 0.1867 0.042(2) Uiso 1 1 calc R . .
C13 C 0.8758(4) 1.0858(3) 0.0633(2) 0.0385(7) Uani 1 1 d . . .
H13 H 0.9239 1.1638 0.0696 0.042(2) Uiso 1 1 calc R . .
C12 C 0.8430(3) 1.0323(3) -0.0155(2) 0.0353(7) Uani 1 1 d . . .
H12 H 0.8713 1.0741 -0.0629 0.042(2) Uiso 1 1 calc R . .
C11 C 0.7691(3) 0.9180(2) -0.02639(18) 0.0302(6) Uani 1 1 d . . .
C16 C 0.7382(3) 0.8599(3) -0.11278(19) 0.0345(7) Uani 1 1 d . . .
H16A H 0.7848 0.9139 -0.1541 0.036(3) Uiso 1 1 calc R . .
H16B H 0.7820 0.8011 -0.1158 0.036(3) Uiso 1 1 calc R . .
C17 C 0.5169(4) 0.8951(4) -0.1472(2) 0.0569(11) Uani 1 1 d . . .
H17A H 0.5638 0.9387 -0.1932 0.052(2) Uiso 1 1 calc R . .
H17B H 0.5317 0.9440 -0.0964 0.052(2) Uiso 1 1 calc R . .
H17C H 0.4119 0.8596 -0.1608 0.052(2) Uiso 1 1 calc R . .
C18 C 0.5539(5) 0.7330(4) -0.2073(2) 0.0624(11) Uani 1 1 d . . .
H18A H 0.4484 0.6992 -0.2198 0.052(2) Uiso 1 1 calc R . .
H18B H 0.5942 0.6749 -0.1964 0.052(2) Uiso 1 1 calc R . .
H18C H 0.6010 0.7729 -0.2549 0.052(2) Uiso 1 1 calc R . .
C19 C 0.0937(3) 0.6415(2) -0.33688(17) 0.0292(6) Uani 1 1 d . . .
C24 C 0.1649(3) 0.5824(3) -0.29384(18) 0.0324(7) Uani 1 1 d . . .
H24 H 0.2399 0.5627 -0.3195 0.042(2) Uiso 1 1 calc R . .
C23 C 0.1272(4) 0.5518(3) -0.21356(19) 0.0388(7) Uani 1 1 d . . .
H23 H 0.1759 0.5109 -0.1851 0.042(2) Uiso 1 1 calc R . .
C22 C 0.0200(4) 0.5806(3) -0.17529(19) 0.0403(8) Uani 1 1 d . . .
H22 H -0.0045 0.5605 -0.1203 0.042(2) Uiso 1 1 calc R . .
C21 C -0.0527(4) 0.6395(3) -0.21766(19) 0.0391(7) Uani 1 1 d . . .
H21 H -0.1268 0.6596 -0.1914 0.042(2) Uiso 1 1 calc R . .
C20 C -0.0168(3) 0.6688(3) -0.29835(18) 0.0328(7) Uani 1 1 d . . .
C25 C -0.0940(4) 0.7337(3) -0.34468(19) 0.0367(7) Uani 1 1 d . . .
H25A H -0.1948 0.7155 -0.3257 0.036(3) Uiso 1 1 calc R . .
H25B H -0.0416 0.8141 -0.3326 0.036(3) Uiso 1 1 calc R . .
C26 C -0.2104(3) 0.5967(3) -0.4581(2) 0.0385(7) Uani 1 1 d . . .
H26A H -0.1921 0.5408 -0.4249 0.052(2) Uiso 1 1 calc R . .
H26B H -0.2059 0.5771 -0.5173 0.052(2) Uiso 1 1 calc R . .
H26C H -0.3075 0.5993 -0.4472 0.052(2) Uiso 1 1 calc R . .
C27 C -0.1324(4) 0.7906(3) -0.4822(2) 0.0418(8) Uani 1 1 d . . .
H27A H -0.2278 0.7931 -0.4670 0.052(2) Uiso 1 1 calc R . .
H27B H -0.1348 0.7711 -0.5420 0.052(2) Uiso 1 1 calc R . .
H27C H -0.0570 0.8633 -0.4687 0.052(2) Uiso 1 1 calc R . .
C28 C 0.2348(3) 0.8599(2) -0.44318(18) 0.0289(6) Uani 1 1 d . . .
C33 C 0.2584(4) 0.9105(3) -0.36315(19) 0.0349(7) Uani 1 1 d . . .
H33 H 0.2303 0.8667 -0.3167 0.042(2) Uiso 1 1 calc R . .
C32 C 0.3235(4) 1.0259(3) -0.3506(2) 0.0415(8) Uani 1 1 d . . .
H32 H 0.3382 1.0603 -0.2958 0.042(2) Uiso 1 1 calc R . .
C31 C 0.3663(4) 1.0896(3) -0.4181(2) 0.0410(8) Uani 1 1 d . . .
H31 H 0.4078 1.1680 -0.4101 0.042(2) Uiso 1 1 calc R . .
C30 C 0.3482(3) 1.0385(3) -0.4974(2) 0.0368(7) Uani 1 1 d . . .
H30 H 0.3810 1.0823 -0.5434 0.042(2) Uiso 1 1 calc R . .
C29 C 0.2830(3) 0.9244(2) -0.51099(18) 0.0298(6) Uani 1 1 d . . .
C34 C 0.2701(3) 0.8710(3) -0.59839(19) 0.0353(7) Uani 1 1 d . . .
H34A H 0.3265 0.9276 -0.6355 0.036(3) Uiso 1 1 calc R . .
H34B H 0.3144 0.8126 -0.5981 0.036(3) Uiso 1 1 calc R . .
C36 C 0.0618(4) 0.9084(3) -0.6549(2) 0.0555(10) Uani 1 1 d . . .
H36A H 0.1195 0.9501 -0.6989 0.052(2) Uiso 1 1 calc R . .
H36B H 0.0684 0.9587 -0.6059 0.052(2) Uiso 1 1 calc R . .
H36C H -0.0406 0.8742 -0.6749 0.052(2) Uiso 1 1 calc R . .
C35 C 0.1117(5) 0.7452(4) -0.7045(2) 0.0644(12) Uani 1 1 d . . .
H35A H 0.0105 0.7128 -0.7269 0.052(2) Uiso 1 1 calc R . .
H35B H 0.1458 0.6861 -0.6875 0.052(2) Uiso 1 1 calc R . .
H35C H 0.1740 0.7857 -0.7474 0.052(2) Uiso 1 1 calc R . .

loop_
_atom_site_aniso_label
_atom_site_aniso_U_11
_atom_site_aniso_U_22
_atom_site_aniso_U_33
_atom_site_aniso_U_23
_atom_site_aniso_U_13
_atom_site_aniso_U_12
Sb1 0.02702(12) 0.02481(11) 0.02599(10) 0.00078(8) 0.00174(9) 0.00706(9)
Br1 0.03358(19) 0.04027(19) 0.04663(18) 0.00973(15) 0.01023(16) 0.01588(15)
N1 0.0227(13) 0.0342(14) 0.0351(13) 0.0055(11) 0.0007(11) 0.0061(11)
N2 0.0293(15) 0.0498(17) 0.0362(13) 0.0019(12) -0.0002(12) 0.0117(13)
Sb2 0.02702(12) 0.02331(11) 0.02707(10) 0.00027(8) 0.00109(9) 0.00782(9)
Br2 0.02949(17) 0.03586(18) 0.04294(17) 0.00295(14) 0.00548(15) 0.01101(14)
N3 0.0284(14) 0.0307(13) 0.0382(13) 0.0029(11) 0.0002(12) 0.0137(12)
N4 0.0316(15) 0.0474(16) 0.0342(13) -0.0005(12) -0.0029(12) 0.0127(13)
C1 0.0351(17) 0.0247(14) 0.0298(14) 0.0043(12) 0.0041(14) 0.0089(13)
C6 0.0384(18) 0.0362(17) 0.0322(15) 0.0060(13) 0.0008(14) 0.0139(15)
C5 0.051(2) 0.0450(19) 0.0324(16) 0.0019(14) -0.0048(16) 0.0188(17)
C4 0.059(2) 0.0420(19) 0.0311(15) 0.0054(14) 0.0115(17) 0.0173(18)
C3 0.047(2) 0.0369(18) 0.0409(17) 0.0066(14) 0.0130(16) 0.0108(16)
C2 0.0320(17) 0.0270(15) 0.0364(15) 0.0036(12) 0.0076(14) 0.0077(13)
C7 0.0287(17) 0.0356(16) 0.0409(16) 0.0078(14) 0.0066(14) 0.0064(14)
C8 0.0375(19) 0.0402(18) 0.0534(19) 0.0057(15) 0.0078(16) 0.0174(16)
C9 0.0304(18) 0.054(2) 0.0457(18) 0.0075(16) -0.0029(16) 0.0122(16)
C10 0.0217(15) 0.0258(15) 0.0365(15) -0.0004(12) 0.0009(13) 0.0065(13)
C15 0.0352(18) 0.0295(16) 0.0369(15) 0.0001(13) 0.0024(14) 0.0076(14)
C14 0.0358(19) 0.0352(17) 0.0423(17) -0.0080(14) 0.0015(16) 0.0064(15)
C13 0.0308(18) 0.0257(15) 0.0554(19) 0.0029(14) 0.0029(16) 0.0054(14)
C12 0.0294(17) 0.0315(17) 0.0445(17) 0.0101(14) 0.0027(15) 0.0086(14)
C11 0.0239(16) 0.0301(15) 0.0364(15) 0.0050(12) 0.0005(13) 0.0088(13)
C16 0.0285(17) 0.0382(17) 0.0383(16) 0.0073(14) 0.0054(14) 0.0123(14)
C17 0.044(2) 0.075(3) 0.056(2) 0.019(2) -0.0062(19) 0.024(2)
C18 0.041(2) 0.092(3) 0.0429(19) -0.017(2) -0.0043(18) 0.012(2)
C19 0.0292(16) 0.0252(14) 0.0307(14) -0.0003(12) 0.0022(13) 0.0067(13)
C24 0.0300(17) 0.0343(16) 0.0310(14) 0.0041(12) 0.0001(13) 0.0086(14)
C23 0.0367(19) 0.0397(18) 0.0344(15) 0.0081(14) -0.0027(15) 0.0058(15)
C22 0.0347(19) 0.0447(19) 0.0303(15) 0.0038(14) 0.0019(15) -0.0007(16)
C21 0.0316(18) 0.0447(19) 0.0350(16) -0.0052(14) 0.0027(14) 0.0066(15)
C20 0.0276(17) 0.0335(16) 0.0336(14) -0.0026(13) 0.0012(13) 0.0069(14)
C25 0.0381(18) 0.0370(17) 0.0396(16) 0.0017(13) 0.0048(14) 0.0187(15)
C26 0.0298(17) 0.0358(17) 0.0478(18) 0.0017(14) -0.0012(15) 0.0089(14)
C27 0.042(2) 0.0402(18) 0.0509(19) 0.0097(15) -0.0011(16) 0.0235(16)
C28 0.0263(16) 0.0239(14) 0.0362(15) 0.0023(12) -0.0004(13) 0.0086(13)
C33 0.0360(18) 0.0316(16) 0.0352(15) 0.0007(13) 0.0008(14) 0.0096(14)
C32 0.039(2) 0.0385(18) 0.0427(17) -0.0112(15) -0.0017(16) 0.0097(16)
C31 0.0321(18) 0.0246(16) 0.065(2) -0.0015(15) -0.0060(17) 0.0094(14)
C30 0.0301(17) 0.0308(16) 0.0493(18) 0.0092(14) 0.0012(15) 0.0094(14)
C29 0.0232(15) 0.0301(15) 0.0362(15) 0.0047(13) 0.0003(13) 0.0089(13)
C34 0.0299(17) 0.0397(18) 0.0363(15) 0.0085(14) 0.0035(14) 0.0111(15)
C36 0.047(2) 0.073(3) 0.053(2) 0.015(2) -0.0063(19) 0.027(2)
C35 0.050(3) 0.091(3) 0.049(2) -0.025(2) -0.012(2) 0.026(2)

loop_
_atom_type_symbol
_atom_type_description
_atom_type_scat_dispersion_real
_atom_type_scat_dispersion_imag
_atom_type_scat_source
C C 0.0033 0.0016 'International Tables Vol C Tables 4.2.6.8 and 6.1.1.4'
H H 0.0000 0.0000 'International Tables Vol C Tables 4.2.6.8 and 6.1.1.4'
N N 0.0061 0.0033 'International Tables Vol C Tables 4.2.6.8 and 6.1.1.4'
Br Br -0.2901 2.4595 'International Tables Vol C Tables 4.2.6.8 and 6.1.1.4'
Sb Sb -0.5866 1.5461 'International Tables Vol C Tables 4.2.6.8 and 6.1.1.4'

loop_
_geom_angle_atom_site_label_1
_geom_angle_atom_site_label_2
_geom_angle_atom_site_label_3
_geom_angle
_geom_angle_site_symmetry_1
_geom_angle_site_symmetry_3
_geom_angle_publ_flag
C1 Sb1 C10 97.54(11) . . ?
C1 Sb1 N1 75.08(10) . . ?
C10 Sb1 N1 92.19(10) . . ?
C1 Sb1 Br1 90.82(9) . . ?
C10 Sb1 Br1 87.46(8) . . ?
N1 Sb1 Br1 165.73(6) . . ?
C9 N1 C8 109.5(3) . . ?
C9 N1 C7 110.0(2) . . ?
C8 N1 C7 110.3(3) . . ?
C9 N1 Sb1 110.06(19) . . ?
C8 N1 Sb1 115.0(2) . . ?
C7 N1 Sb1 101.71(17) . . ?
C17 N2 C18 110.6(3) . . ?
C17 N2 C16 111.4(3) . . ?
C18 N2 C16 110.4(3) . . ?
C28 Sb2 C19 98.54(11) . . ?
C28 Sb2 N3 87.38(10) . . ?
C19 Sb2 N3 74.52(10) . . ?
C28 Sb2 Br2 87.23(8) . . ?
C19 Sb2 Br2 91.37(9) . . ?
N3 Sb2 Br2 163.96(6) . . ?
C26 N3 C25 110.7(3) . . ?
C26 N3 C27 108.8(2) . . ?
C25 N3 C27 110.5(2) . . ?
C26 N3 Sb2 104.66(18) . . ?
C25 N3 Sb2 106.44(18) . . ?
C27 N3 Sb2 115.5(2) . . ?
C34 N4 C35 109.9(3) . . ?
C34 N4 C36 110.6(3) . . ?
C35 N4 C36 110.9(3) . . ?
C6 C1 C2 119.1(3) . . ?
C6 C1 Sb1 125.8(2) . . ?
C2 C1 Sb1 115.1(2) . . ?
C1 C6 C5 120.3(3) . . ?
C4 C5 C6 120.4(3) . . ?
C3 C4 C5 119.5(3) . . ?
C4 C3 C2 120.6(3) . . ?
C3 C2 C1 120.0(3) . . ?
C3 C2 C7 122.1(3) . . ?
C1 C2 C7 117.9(3) . . ?
N1 C7 C2 110.3(2) . . ?
C15 C10 C11 119.5(3) . . ?
C15 C10 Sb1 120.8(2) . . ?
C11 C10 Sb1 119.7(2) . . ?
C14 C15 C10 120.8(3) . . ?
C13 C14 C15 119.8(3) . . ?
C14 C13 C12 119.8(3) . . ?
C13 C12 C11 121.1(3) . . ?
C10 C11 C12 119.0(3) . . ?
C10 C11 C16 120.4(3) . . ?
C12 C11 C16 120.6(3) . . ?
N2 C16 C11 111.9(3) . . ?
C24 C19 C20 118.8(3) . . ?
C24 C19 Sb2 123.5(2) . . ?
C20 C19 Sb2 117.5(2) . . ?
C23 C24 C19 120.6(3) . . ?
C22 C23 C24 120.4(3) . . ?
C23 C22 C21 119.7(3) . . ?
C20 C21 C22 120.1(3) . . ?
C21 C20 C19 120.4(3) . . ?
C21 C20 C25 120.6(3) . . ?
C19 C20 C25 119.0(3) . . ?
N3 C25 C20 110.0(2) . . ?
C33 C28 C29 119.5(3) . . ?
C33 C28 Sb2 121.1(2) . . ?
C29 C28 Sb2 119.3(2) . . ?
C28 C33 C32 120.3(3) . . ?
C31 C32 C33 119.8(3) . . ?
C30 C31 C32 119.6(3) . . ?
C31 C30 C29 121.2(3) . . ?
C30 C29 C28 119.4(3) . . ?
C30 C29 C34 119.7(3) . . ?
C28 C29 C34 120.9(3) . . ?
N4 C34 C29 113.6(3) . . ?

loop_
_geom_bond_atom_site_label_1
_geom_bond_atom_site_label_2
_geom_bond_distance
_geom_bond_site_symmetry_2
_geom_bond_publ_flag
Sb1 C1 2.162(3) . ?
Sb1 C10 2.169(3) . ?
Sb1 N1 2.422(3) . ?
Sb1 Br1 2.7776(7) . ?
N1 C9 1.476(4) . ?
N1 C8 1.480(4) . ?
N1 C7 1.485(4) . ?
N2 C17 1.456(4) . ?
N2 C18 1.464(5) . ?
N2 C16 1.467(4) . ?
Sb2 C28 2.159(3) . ?
Sb2 C19 2.161(3) . ?
Sb2 N3 2.437(3) . ?
Sb2 Br2 2.7562(7) . ?
N3 C26 1.475(4) . ?
N3 C25 1.477(4) . ?
N3 C27 1.481(4) . ?
N4 C34 1.467(4) . ?
N4 C35 1.467(5) . ?
N4 C36 1.469(4) . ?
C1 C6 1.389(4) . ?
C1 C2 1.402(4) . ?
C6 C5 1.392(4) . ?
C5 C4 1.387(5) . ?
C4 C3 1.383(5) . ?
C3 C2 1.390(4) . ?
C2 C7 1.510(4) . ?
C10 C15 1.395(4) . ?
C10 C11 1.397(4) . ?
C15 C14 1.390(4) . ?
C14 C13 1.381(5) . ?
C13 C12 1.386(5) . ?
C12 C11 1.397(4) . ?
C11 C16 1.516(4) . ?
C19 C24 1.395(4) . ?
C19 C20 1.395(4) . ?
C24 C23 1.393(4) . ?
C23 C22 1.374(5) . ?
C22 C21 1.397(5) . ?
C21 C20 1.393(4) . ?
C20 C25 1.517(4) . ?
C28 C33 1.389(4) . ?
C28 C29 1.400(4) . ?
C33 C32 1.401(4) . ?
C32 C31 1.384(5) . ?
C31 C30 1.383(5) . ?
C30 C29 1.388(4) . ?
C29 C34 1.516(4) . ?

loop_
_geom_torsion_atom_site_label_1
_geom_torsion_atom_site_label_2
_geom_torsion_atom_site_label_3
_geom_torsion_atom_site_label_4
_geom_torsion
_geom_torsion_site_symmetry_1
_geom_torsion_site_symmetry_2
_geom_torsion_site_symmetry_3
_geom_torsion_site_symmetry_4
_geom_torsion_publ_flag
C1 Sb1 N1 C9 -152.1(2) . . . . ?
C10 Sb1 N1 C9 110.7(2) . . . . ?
Br1 Sb1 N1 C9 -161.0(2) . . . . ?
C1 Sb1 N1 C8 83.7(2) . . . . ?
C10 Sb1 N1 C8 -13.5(2) . . . . ?
Br1 Sb1 N1 C8 74.8(3) . . . . ?
C1 Sb1 N1 C7 -35.44(18) . . . . ?
C10 Sb1 N1 C7 -132.66(19) . . . . ?
Br1 Sb1 N1 C7 -44.4(4) . . . . ?
C28 Sb2 N3 C26 170.47(19) . . . . ?
C19 Sb2 N3 C26 -89.92(19) . . . . ?
Br2 Sb2 N3 C26 -119.0(2) . . . . ?
C28 Sb2 N3 C25 -72.21(19) . . . . ?
C19 Sb2 N3 C25 27.40(19) . . . . ?
Br2 Sb2 N3 C25 -1.7(3) . . . . ?
C28 Sb2 N3 C27 50.8(2) . . . . ?
C19 Sb2 N3 C27 150.5(2) . . . . ?
Br2 Sb2 N3 C27 121.3(2) . . . . ?
C10 Sb1 C1 C6 -71.6(3) . . . . ?
N1 Sb1 C1 C6 -161.9(3) . . . . ?
Br1 Sb1 C1 C6 15.9(3) . . . . ?
C10 Sb1 C1 C2 110.0(2) . . . . ?
N1 Sb1 C1 C2 19.7(2) . . . . ?
Br1 Sb1 C1 C2 -162.5(2) . . . . ?
C2 C1 C6 C5 0.1(5) . . . . ?
Sb1 C1 C6 C5 -178.3(2) . . . . ?
C1 C6 C5 C4 0.2(5) . . . . ?
C6 C5 C4 C3 -0.4(5) . . . . ?
C5 C4 C3 C2 0.3(5) . . . . ?
C4 C3 C2 C1 0.0(5) . . . . ?
C4 C3 C2 C7 177.9(3) . . . . ?
C6 C1 C2 C3 -0.2(4) . . . . ?
Sb1 C1 C2 C3 178.4(2) . . . . ?
C6 C1 C2 C7 -178.2(3) . . . . ?
Sb1 C1 C2 C7 0.4(3) . . . . ?
C9 N1 C7 C2 162.5(3) . . . . ?
C8 N1 C7 C2 -76.6(3) . . . . ?
Sb1 N1 C7 C2 45.9(3) . . . . ?
C3 C2 C7 N1 146.8(3) . . . . ?
C1 C2 C7 N1 -35.3(4) . . . . ?
C1 Sb1 C10 C15 5.2(3) . . . . ?
N1 Sb1 C10 C15 80.4(3) . . . . ?
Br1 Sb1 C10 C15 -85.3(2) . . . . ?
C1 Sb1 C10 C11 -177.9(2) . . . . ?
N1 Sb1 C10 C11 -102.7(2) . . . . ?
Br1 Sb1 C10 C11 91.6(2) . . . . ?
C11 C10 C15 C14 2.2(5) . . . . ?
Sb1 C10 C15 C14 179.1(2) . . . . ?
C10 C15 C14 C13 -1.1(5) . . . . ?
C15 C14 C13 C12 -0.8(5) . . . . ?
C14 C13 C12 C11 1.6(5) . . . . ?
C15 C10 C11 C12 -1.3(4) . . . . ?
Sb1 C10 C11 C12 -178.3(2) . . . . ?
C15 C10 C11 C16 176.1(3) . . . . ?
Sb1 C10 C11 C16 -0.8(4) . . . . ?
C13 C12 C11 C10 -0.5(5) . . . . ?
C13 C12 C11 C16 -178.0(3) . . . . ?
C17 N2 C16 C11 70.8(3) . . . . ?
C18 N2 C16 C11 -166.0(3) . . . . ?
C10 C11 C16 N2 66.1(4) . . . . ?
C12 C11 C16 N2 -116.5(3) . . . . ?
C28 Sb2 C19 C24 -112.5(3) . . . . ?
N3 Sb2 C19 C24 162.6(3) . . . . ?
Br2 Sb2 C19 C24 -25.1(3) . . . . ?
C28 Sb2 C19 C20 72.5(2) . . . . ?
N3 Sb2 C19 C20 -12.4(2) . . . . ?
Br2 Sb2 C19 C20 159.9(2) . . . . ?
C20 C19 C24 C23 -0.5(4) . . . . ?
Sb2 C19 C24 C23 -175.4(2) . . . . ?
C19 C24 C23 C22 -0.7(5) . . . . ?
C24 C23 C22 C21 0.9(5) . . . . ?
C23 C22 C21 C20 0.1(5) . . . . ?
C22 C21 C20 C19 -1.2(5) . . . . ?
C22 C21 C20 C25 -179.4(3) . . . . ?
C24 C19 C20 C21 1.4(4) . . . . ?
Sb2 C19 C20 C21 176.7(2) . . . . ?
C24 C19 C20 C25 179.6(3) . . . . ?
Sb2 C19 C20 C25 -5.1(4) . . . . ?
C26 N3 C25 C20 76.1(3) . . . . ?
C27 N3 C25 C20 -163.2(3) . . . . ?
Sb2 N3 C25 C20 -37.1(3) . . . . ?
C21 C20 C25 N3 -150.7(3) . . . . ?
C19 C20 C25 N3 31.0(4) . . . . ?
C19 Sb2 C28 C33 1.6(3) . . . . ?
N3 Sb2 C28 C33 75.5(3) . . . . ?
Br2 Sb2 C28 C33 -89.4(3) . . . . ?
C19 Sb2 C28 C29 179.0(2) . . . . ?
N3 Sb2 C28 C29 -107.1(2) . . . . ?
Br2 Sb2 C28 C29 88.0(2) . . . . ?
C29 C28 C33 C32 3.2(5) . . . . ?
Sb2 C28 C33 C32 -179.4(2) . . . . ?
C28 C33 C32 C31 -0.9(5) . . . . ?
C33 C32 C31 C30 -1.8(5) . . . . ?
C32 C31 C30 C29 2.3(5) . . . . ?
C31 C30 C29 C28 0.0(5) . . . . ?
C31 C30 C29 C34 -177.8(3) . . . . ?
C33 C28 C29 C30 -2.7(4) . . . . ?
Sb2 C28 C29 C30 179.8(2) . . . . ?
C33 C28 C29 C34 175.1(3) . . . . ?
Sb2 C28 C29 C34 -2.4(4) . . . . ?
C35 N4 C34 C29 -163.5(3) . . . . ?
C36 N4 C34 C29 73.7(3) . . . . ?
C30 C29 C34 N4 -112.9(3) . . . . ?
C28 C29 C34 N4 69.4(4) . . . . ?
